data_9012367
loop_
_publ_author_name
'Dick, S.'
'Zeiske, T.'

_publ_section_title
;
 Francoanellit K3Al5(HPO4)6(PO4)2*12H2O: struktur und synthese durch
 topochemische entwasserung von taranakit
;
_journal_name_full 'Zeitschrift fur Naturforschung B'
_journal_page_first 711
_journal_page_last 719
_journal_volume 53
_journal_year 1998
_chemical_compound_source Synthetic
_chemical_formula_sum 'Al5 H30 K3 O44 P8'
_chemical_name_mineral Francoanellite
_space_group_IT_number 167
_symmetry_space_group_name_Hall '-R 3 2"c'
_symmetry_space_group_name_H-M 'R -3 c :H'
_cell_angle_alpha 90
_cell_angle_beta 90
_cell_angle_gamma 120
_cell_length_a 8.690
_cell_length_b 8.690
_cell_length_c 82.27
_cell_formula_units_Z 6
_cell_volume 5380.364
_database_code_amcsd 0015844
_exptl_crystal_density_diffrn 2.285
_cod_original_cell_volume 5380.363
_cod_original_sg_symbol_H-M 'R -3 c'
_cod_original_formula_sum 'K3 Al5 P8 O44 H30'
_cod_database_code 9012367

loop_
_space_group_symop_operation_xyz
x,y,z
2/3+x,1/3+y,1/3+z
1/3+x,2/3+y,2/3+z
x,x-y,1/2+z
2/3+x,1/3+x-y,5/6+z
1/3+x,2/3+x-y,1/6+z
y,x,1/2-z
2/3+y,1/3+x,5/6-z
1/3+y,2/3+x,1/6-z
-x+y,y,1/2+z
2/3-x+y,1/3+y,5/6+z
1/3-x+y,2/3+y,1/6+z
-x,-x+y,1/2-z
2/3-x,1/3-x+y,5/6-z
1/3-x,2/3-x+y,1/6-z
-y,-x,1/2+z
2/3-y,1/3-x,5/6+z
1/3-y,2/3-x,1/6+z
x-y,-y,1/2-z
2/3+x-y,1/3-y,5/6-z
1/3+x-y,2/3-y,1/6-z
y,-x+y,-z
2/3+y,1/3-x+y,1/3-z
1/3+y,2/3-x+y,2/3-z
-x+y,-x,z
2/3-x+y,1/3-x,1/3+z
1/3-x+y,2/3-x,2/3+z
-x,-y,-z
2/3-x,1/3-y,1/3-z
1/3-x,2/3-y,2/3-z
-y,x-y,z
2/3-y,1/3+x-y,1/3+z
1/3-y,2/3+x-y,2/3+z
x-y,x,-z
2/3+x-y,1/3+x,1/3-z
1/3+x-y,2/3+x,2/3-z

loop_
_atom_site_label
_atom_site_fract_x
_atom_site_fract_y
_atom_site_fract_z
_atom_site_U_iso_or_equiv
K 0.00000 0.42290 0.25000 0.02500
Al1 0.00000 0.00000 0.25000 0.00800
Al2 0.00000 0.00000 0.54330 0.01300
Al3 0.00000 0.00000 0.30420 0.01000
P1 0.76200 0.04410 0.27660 0.00900
P2 0.00000 0.00000 0.64370 0.01100
O1 0.89220 0.09840 0.26290 0.01000
O2 0.83700 0.03580 0.29290 0.01500
O3 0.59950 -0.14530 0.27220 0.01700
O4 0.68990 0.17210 0.27730 0.01500
O5 0.00000 0.00000 0.62470 0.01200
O6 0.15750 0.17560 0.65000 0.01600
O7 -0.19050 -0.16020 0.52880 0.02100
O8 -0.19570 -0.15000 0.31830 0.01500
H3 0.52350 -0.22110 0.28020 0.05000
H71 -0.28350 -0.17150 0.52170 0.05700
H72 -0.23870 -0.27810 0.53200 0.05700
H81 -0.18160 -0.17360 0.32990 0.04000
H82 -0.31760 -0.18920 0.31730 0.04000

loop_
_cod_related_entry_id
_cod_related_entry_database
_cod_related_entry_code
1 AMCSD 0015844
